data_7126525
loop_
_publ_author_name
'Cui, Yunshu'
'Xiang, Libo'
'Wang, Junyi'
'Li, Chunlei'
'Hao, Wei'
'Ye, Qing'

_publ_section_title
;
 Storage and release of two electrons from an electron-rich carbon-carbon
 bond: boron mediated reversible coupling of DMAP and 9-azajulolidine.
;
_journal_issue 50
_journal_name_full 'Chemical communications (Cambridge, England)'
_journal_page_first 6794
_journal_page_last 6797
_journal_paper_doi 10.1039/d0cc01575j
_journal_volume 56
_journal_year 2020
_chemical_formula_moiety 'Br, 3(C H2 Cl2), C43 H50 B N4'
_chemical_formula_sum 'C46 H56 B Br Cl6 N4'
_chemical_formula_weight 968.427
_space_group_crystal_system triclinic
_space_group_IT_number 2
_space_group_name_Hall '-P 1'
_space_group_name_H-M_alt 'P -1'
_atom_sites_solution_hydrogens geom
_audit_creation_method SHELXL-2016/6
_audit_update_record
;
2020-02-27 deposited with the CCDC.	2020-05-12 downloaded from the CCDC.
;
_cell_angle_alpha 80.556(4)
_cell_angle_beta 77.491(4)
_cell_angle_gamma 79.442(4)
_cell_formula_units_Z 2
_cell_length_a 11.7554(14)
_cell_length_b 13.4782(16)
_cell_length_c 16.2117(19)
_cell_measurement_reflns_used 9921
_cell_measurement_temperature 100(2)
_cell_measurement_theta_max 26.38
_cell_measurement_theta_min 2.41
_cell_volume 2444.4(5)
_computing_structure_refinement 'SHELXL-2016/6 (Sheldrick, 2016)'
_computing_structure_solution 'SHELXT 2014/5 (Sheldrick, 2014)'
_diffrn_ambient_temperature 100(2)
_diffrn_measured_fraction_theta_full 0.991
_diffrn_measured_fraction_theta_max 0.984
_diffrn_measurement_device_type 'Bruker APEX-II CCD'
_diffrn_measurement_method '\f and \w scans'
_diffrn_radiation_type MoK\a
_diffrn_radiation_wavelength 0.71073
_diffrn_reflns_av_R_equivalents 0.0841
_diffrn_reflns_av_unetI/netI 0.0790
_diffrn_reflns_Laue_measured_fraction_full 0.991
_diffrn_reflns_Laue_measured_fraction_max 0.984
_diffrn_reflns_limit_h_max 13
_diffrn_reflns_limit_h_min -14
_diffrn_reflns_limit_k_max 16
_diffrn_reflns_limit_k_min -16
_diffrn_reflns_limit_l_max 20
_diffrn_reflns_limit_l_min -20
_diffrn_reflns_number 35523
_diffrn_reflns_point_group_measured_fraction_full 0.991
_diffrn_reflns_point_group_measured_fraction_max 0.984
_diffrn_reflns_theta_full 25.242
_diffrn_reflns_theta_max 26.458
_diffrn_reflns_theta_min 2.245
_exptl_absorpt_coefficient_mu 1.204
_exptl_absorpt_correction_T_max 0.7454
_exptl_absorpt_correction_T_min 0.5643
_exptl_absorpt_correction_type multi-scan
_exptl_absorpt_process_details
'SADABS-2016/2 (Bruker,2016/2) was used for absorption correction. wR2(int) was 0.1002 before and 0.0650 after correction. The Ratio of minimum to maximum transmission is 0.7570. The \l/2 correction factor is Not present.'
_exptl_crystal_colour 'clear light orange'
_exptl_crystal_colour_lustre clear
_exptl_crystal_colour_modifier light
_exptl_crystal_colour_primary orange
_exptl_crystal_density_diffrn 1.316
_exptl_crystal_description block
_exptl_crystal_F_000 1633
_refine_diff_density_max 0.718
_refine_diff_density_min -0.682
_refine_diff_density_rms 0.099
_refine_ls_extinction_method none
_refine_ls_goodness_of_fit_ref 1.059
_refine_ls_hydrogen_treatment constr
_refine_ls_matrix_type full
_refine_ls_number_parameters 533
_refine_ls_number_reflns 9941
_refine_ls_number_restraints 0
_refine_ls_restrained_S_all 1.059
_refine_ls_R_factor_all 0.0928
_refine_ls_R_factor_gt 0.0570
_refine_ls_shift/su_max 0.001
_refine_ls_shift/su_mean 0.000
_refine_ls_structure_factor_coef Fsqd
_refine_ls_weighting_details 'w=1/[\s^2^(Fo^2^)+(0.0659P)^2^+4.5589P] where P=(Fo^2^+2Fc^2^)/3'
_refine_ls_weighting_scheme calc
_refine_ls_wR_factor_gt 0.1513
_refine_ls_wR_factor_ref 0.1671
_reflns_Friedel_coverage 0.000
_reflns_number_gt 7074
_reflns_number_total 9941
_reflns_threshold_expression 'I > 2\s(I)'
_cod_data_source_file d0cc01575j2.cif
_cod_data_source_block 5
_cod_depositor_comments 'Adding full bibliography for 7126523--7126527.cif.'
_cod_database_code 7126525
_shelx_shelxl_version_number 2016/6
_shelx_space_group_comment
;
The symmetry employed for this shelxl refinement is uniquely defined
by the following loop, which should always be used as a source of
symmetry information in preference to the above space-group names.
They are only intended as comments.
;

loop_
_space_group_symop_operation_xyz
'x, y, z'
'-x, -y, -z'

loop_
_atom_site_label
_atom_site_type_symbol
_atom_site_fract_x
_atom_site_fract_y
_atom_site_fract_z
_atom_site_U_iso_or_equiv
_atom_site_adp_type
_atom_site_occupancy
_atom_site_site_symmetry_order
_atom_site_calc_flag
_atom_site_refinement_flags_posn
_atom_site_refinement_flags_adp
_atom_site_refinement_flags_occupancy
_atom_site_disorder_assembly
_atom_site_disorder_group
Br1 Br 0.18277(4) 0.63934(3) 0.55729(3) 0.03187(13) Uani 1 1 d . . . . .
N1 N 0.5206(3) 0.1376(2) 0.77607(19) 0.0230(7) Uani 1 1 d . . . . .
B1 B 0.4474(4) 0.2350(3) 0.7721(3) 0.0239(9) Uani 1 1 d . . . . .
Cl1 Cl 0.22038(11) 0.26901(12) 0.46034(8) 0.0530(3) Uani 1 1 d . . . . .
C1 C 0.8929(4) -0.0341(4) 0.8533(3) 0.0345(10) Uani 1 1 d . . . . .
H1 H 0.934480 -0.101173 0.849601 0.041 Uiso 1 1 calc R U . . .
C2 C 0.9415(4) 0.0327(3) 0.8861(3) 0.0327(9) Uani 1 1 d . . . . .
H2 H 1.015196 0.011740 0.903662 0.039 Uiso 1 1 calc R U . . .
Cl2 Cl 0.15983(12) 0.25991(12) 0.29603(8) 0.0556(4) Uani 1 1 d . . . . .
N2 N 0.4988(3) 0.3023(2) 0.80760(19) 0.0229(7) Uani 1 1 d . . . . .
Cl3 Cl 0.02907(12) -0.02618(10) 0.61685(9) 0.0534(3) Uani 1 1 d . . . . .
N3 N 0.3382(3) 0.2586(2) 0.7375(2) 0.0258(7) Uani 1 1 d . . . . .
C3 C 0.8809(4) 0.1331(3) 0.8937(2) 0.0289(9) Uani 1 1 d . . . . .
C4 C 0.9167(4) 0.2117(4) 0.9270(3) 0.0321(9) Uani 1 1 d . . . . .
H4 H 0.988737 0.199294 0.947254 0.039 Uiso 1 1 calc R U . . .
Cl4 Cl 0.22531(13) -0.09731(15) 0.70506(12) 0.0749(5) Uani 1 1 d . . . . .
N4 N 0.0279(3) 0.3258(3) 0.6427(2) 0.0279(7) Uani 1 1 d . . . . .
Cl5 Cl 0.99425(12) 0.49444(11) 0.82043(9) 0.0577(4) Uani 1 1 d . . . . .
C5 C 0.8474(4) 0.3050(4) 0.9297(3) 0.0343(10) Uani 1 1 d . . . . .
H5 H 0.872778 0.355817 0.952594 0.041 Uiso 1 1 calc R U . . .
C6 C 0.7396(4) 0.3293(3) 0.9000(3) 0.0296(9) Uani 1 1 d . . . . .
H6 H 0.693739 0.394935 0.903003 0.035 Uiso 1 1 calc R U . . .
Cl6 Cl 1.05479(12) 0.67852(10) 0.86160(8) 0.0512(3) Uani 1 1 d . . . . .
C7 C 0.7030(3) 0.2565(3) 0.8671(2) 0.0254(8) Uani 1 1 d . . . . .
C8 C 0.7751(3) 0.1585(3) 0.8651(2) 0.0246(8) Uani 1 1 d . . . . .
C9 C 0.7245(3) 0.0892(3) 0.8305(2) 0.0246(8) Uani 1 1 d . . . . .
C10 C 0.7847(4) -0.0080(3) 0.8250(3) 0.0299(9) Uani 1 1 d . . . . .
H10 H 0.754039 -0.056303 0.802700 0.036 Uiso 1 1 calc R U . . .
C11 C 0.6158(3) 0.1495(3) 0.8102(2) 0.0248(8) Uani 1 1 d . . . . .
C12 C 0.6025(3) 0.2464(3) 0.8294(2) 0.0241(8) Uani 1 1 d . . . . .
C13 C 0.5205(3) 0.0453(3) 0.7412(2) 0.0236(8) Uani 1 1 d . . . . .
C14 C 0.4756(3) -0.0362(3) 0.7952(2) 0.0263(8) Uani 1 1 d . . . . .
C15 C 0.4839(4) -0.1264(3) 0.7606(3) 0.0289(9) Uani 1 1 d . . . . .
H15 H 0.455554 -0.183765 0.795955 0.035 Uiso 1 1 calc R U . . .
C17 C 0.5750(4) -0.0504(3) 0.6230(2) 0.0295(9) Uani 1 1 d . . . . .
H17 H 0.607849 -0.056285 0.564769 0.035 Uiso 1 1 calc R U . . .
C16 C 0.5326(4) -0.1331(3) 0.6759(3) 0.0313(9) Uani 1 1 d . . . . .
H16 H 0.537238 -0.194859 0.653458 0.038 Uiso 1 1 calc R U . . .
C18 C 0.5699(3) 0.0415(3) 0.6543(2) 0.0264(8) Uani 1 1 d . . . . .
C19 C 0.6218(4) 0.1299(3) 0.5975(2) 0.0288(9) Uani 1 1 d . . . . .
H19 H 0.605517 0.188083 0.631692 0.035 Uiso 1 1 calc R U . . .
C20 C 0.5655(5) 0.1657(4) 0.5190(3) 0.0516(13) Uani 1 1 d . . . . .
H20A H 0.597703 0.225845 0.486859 0.077 Uiso 1 1 calc R U . . .
H20B H 0.479952 0.183072 0.537050 0.077 Uiso 1 1 calc R U . . .
H20C H 0.582742 0.111178 0.482868 0.077 Uiso 1 1 calc R U . . .
C21 C 0.7548(4) 0.1021(4) 0.5733(4) 0.0498(13) Uani 1 1 d . . . . .
H21A H 0.788181 0.160824 0.539363 0.075 Uiso 1 1 calc R U . . .
H21B H 0.773816 0.044941 0.539748 0.075 Uiso 1 1 calc R U . . .
H21C H 0.788199 0.082577 0.625046 0.075 Uiso 1 1 calc R U . . .
C22 C 0.4184(4) -0.0292(3) 0.8884(3) 0.0305(9) Uani 1 1 d . . . . .
H22 H 0.416614 0.041767 0.899992 0.037 Uiso 1 1 calc R U . . .
C23 C 0.2911(4) -0.0518(4) 0.9086(3) 0.0371(10) Uani 1 1 d . . . . .
H23A H 0.254673 -0.039242 0.967077 0.056 Uiso 1 1 calc R U . . .
H23B H 0.291490 -0.123058 0.902802 0.056 Uiso 1 1 calc R U . . .
H23C H 0.245952 -0.007367 0.868848 0.056 Uiso 1 1 calc R U . . .
C24 C 0.4890(4) -0.1019(4) 0.9477(3) 0.0366(10) Uani 1 1 d . . . . .
H24A H 0.450986 -0.095149 1.006977 0.055 Uiso 1 1 calc R U . . .
H24B H 0.569187 -0.085547 0.937313 0.055 Uiso 1 1 calc R U . . .
H24C H 0.492438 -0.171972 0.936913 0.055 Uiso 1 1 calc R U . . .
C25 C 0.4546(3) 0.4064(3) 0.8253(3) 0.0263(8) Uani 1 1 d . . . . .
C26 C 0.4866(4) 0.4873(3) 0.7635(3) 0.0312(9) Uani 1 1 d . . . . .
C27 C 0.4409(4) 0.5865(3) 0.7820(3) 0.0403(11) Uani 1 1 d . . . . .
H27 H 0.461751 0.642801 0.741429 0.048 Uiso 1 1 calc R U . . .
C28 C 0.3657(4) 0.6036(4) 0.8587(3) 0.0430(12) Uani 1 1 d . . . . .
H28 H 0.335312 0.671253 0.870376 0.052 Uiso 1 1 calc R U . . .
C29 C 0.3351(4) 0.5223(4) 0.9181(3) 0.0367(10) Uani 1 1 d . . . . .
H29 H 0.283567 0.535073 0.970414 0.044 Uiso 1 1 calc R U . . .
C30 C 0.3777(3) 0.4216(3) 0.9034(3) 0.0291(9) Uani 1 1 d . . . . .
C31 C 0.3389(4) 0.3341(4) 0.9679(3) 0.0359(10) Uani 1 1 d . . . . .
H31 H 0.397945 0.272032 0.956378 0.043 Uiso 1 1 calc R U . . .
C32 C 0.2186(5) 0.3131(5) 0.9586(3) 0.0506(13) Uani 1 1 d . . . . .
H32A H 0.197852 0.253103 0.998251 0.076 Uiso 1 1 calc R U . . .
H32B H 0.222750 0.300589 0.900074 0.076 Uiso 1 1 calc R U . . .
H32C H 0.158556 0.372108 0.971511 0.076 Uiso 1 1 calc R U . . .
C33 C 0.3332(5) 0.3522(4) 1.0608(3) 0.0512(13) Uani 1 1 d . . . . .
H33A H 0.319295 0.289800 1.099446 0.077 Uiso 1 1 calc R U . . .
H33B H 0.268796 0.407349 1.076175 0.077 Uiso 1 1 calc R U . . .
H33C H 0.408051 0.370999 1.065544 0.077 Uiso 1 1 calc R U . . .
C34 C 0.5694(4) 0.4711(3) 0.6787(3) 0.0369(10) Uani 1 1 d . . . . .
H34 H 0.569617 0.400007 0.668020 0.044 Uiso 1 1 calc R U . . .
C35 C 0.6945(4) 0.4808(5) 0.6828(4) 0.0546(14) Uani 1 1 d . . . . .
H35A H 0.745792 0.472418 0.627277 0.082 Uiso 1 1 calc R U . . .
H35B H 0.722764 0.428112 0.726251 0.082 Uiso 1 1 calc R U . . .
H35C H 0.695875 0.548124 0.697686 0.082 Uiso 1 1 calc R U . . .
C36 C 0.5313(4) 0.5437(4) 0.6029(3) 0.0416(11) Uani 1 1 d . . . . .
H36A H 0.578490 0.521385 0.549590 0.062 Uiso 1 1 calc R U . . .
H36B H 0.543382 0.612722 0.606573 0.062 Uiso 1 1 calc R U . . .
H36C H 0.447692 0.543312 0.603999 0.062 Uiso 1 1 calc R U . . .
C37 C 0.2647(4) 0.1876(3) 0.7473(3) 0.0316(9) Uani 1 1 d . . . . .
H37 H 0.286401 0.121779 0.776134 0.038 Uiso 1 1 calc R U . . .
C38 C 0.1626(4) 0.2071(3) 0.7177(3) 0.0317(9) Uani 1 1 d . . . . .
H38 H 0.114490 0.155313 0.726868 0.038 Uiso 1 1 calc R U . . .
C39 C 0.1260(3) 0.3037(3) 0.6731(2) 0.0253(8) Uani 1 1 d . . . . .
C40 C 0.2048(3) 0.3767(3) 0.6624(3) 0.0278(8) Uani 1 1 d . . . . .
H40 H 0.186433 0.442659 0.632806 0.033 Uiso 1 1 calc R U . . .
C41 C 0.3048(4) 0.3521(3) 0.6941(3) 0.0278(9) Uani 1 1 d . . . . .
H41 H 0.354888 0.402176 0.686006 0.033 Uiso 1 1 calc R U . . .
C42 C -0.0530(4) 0.2514(4) 0.6539(3) 0.0365(10) Uani 1 1 d . . . . .
H42A H -0.116416 0.279377 0.622257 0.055 Uiso 1 1 calc R U . . .
H42B H -0.086964 0.236691 0.714604 0.055 Uiso 1 1 calc R U . . .
H42C H -0.009747 0.188496 0.632520 0.055 Uiso 1 1 calc R U . . .
C43 C -0.0023(4) 0.4251(3) 0.5933(3) 0.0370(10) Uani 1 1 d . . . . .
H43A H -0.061612 0.420671 0.560387 0.056 Uiso 1 1 calc R U . . .
H43B H 0.068596 0.444571 0.554286 0.056 Uiso 1 1 calc R U . . .
H43C H -0.034034 0.476341 0.632161 0.056 Uiso 1 1 calc R U . . .
C44 C 0.1280(4) 0.2236(4) 0.4070(3) 0.0458(12) Uani 1 1 d . . . . .
H44A H 0.137885 0.148398 0.418873 0.055 Uiso 1 1 calc R U . . .
H44B H 0.044780 0.250406 0.429437 0.055 Uiso 1 1 calc R U . . .
C45 C 0.1142(4) -0.1317(4) 0.6654(3) 0.0412(11) Uani 1 1 d . . . . .
H45A H 0.062036 -0.167631 0.712659 0.049 Uiso 1 1 calc R U . . .
H45B H 0.149897 -0.179488 0.623241 0.049 Uiso 1 1 calc R U . . .
C46 C 1.0938(4) 0.5829(4) 0.7933(3) 0.0435(11) Uani 1 1 d . . . . .
H46A H 1.094444 0.614853 0.733700 0.052 Uiso 1 1 calc R U . . .
H46B H 1.174205 0.546938 0.797034 0.052 Uiso 1 1 calc R U . . .

loop_
_atom_site_aniso_label
_atom_site_aniso_U_11
_atom_site_aniso_U_22
_atom_site_aniso_U_33
_atom_site_aniso_U_23
_atom_site_aniso_U_13
_atom_site_aniso_U_12
Br1 0.0347(2) 0.0304(2) 0.0328(2) -0.00227(17) -0.00987(17) -0.00833(17)
N1 0.0268(16) 0.0221(17) 0.0223(16) -0.0043(13) -0.0066(13) -0.0056(13)
B1 0.025(2) 0.027(2) 0.020(2) -0.0052(18) -0.0025(17) -0.0044(18)
Cl1 0.0427(7) 0.0750(9) 0.0460(7) -0.0264(7) -0.0050(5) -0.0088(6)
C1 0.034(2) 0.035(2) 0.033(2) -0.0059(19) -0.0058(18) 0.0021(19)
C2 0.027(2) 0.040(3) 0.030(2) -0.0036(19) -0.0074(17) -0.0025(18)
Cl2 0.0491(7) 0.0735(10) 0.0475(7) -0.0131(7) -0.0142(6) -0.0072(7)
N2 0.0224(16) 0.0241(17) 0.0235(16) -0.0060(13) -0.0053(13) -0.0033(13)
Cl3 0.0532(8) 0.0477(8) 0.0578(8) -0.0089(6) -0.0151(6) 0.0028(6)
N3 0.0276(17) 0.0258(18) 0.0266(17) -0.0050(14) -0.0065(13) -0.0078(14)
C3 0.027(2) 0.038(2) 0.0217(19) -0.0038(17) -0.0031(16) -0.0073(18)
C4 0.024(2) 0.047(3) 0.028(2) -0.0059(19) -0.0063(16) -0.0092(19)
Cl4 0.0527(8) 0.0970(13) 0.0923(12) -0.0356(10) -0.0325(8) -0.0131(8)
N4 0.0257(17) 0.0299(19) 0.0297(18) -0.0027(15) -0.0075(14) -0.0064(14)
Cl5 0.0524(8) 0.0543(8) 0.0598(8) -0.0052(7) 0.0048(6) -0.0120(6)
C5 0.036(2) 0.042(3) 0.032(2) -0.0105(19) -0.0081(18) -0.016(2)
C6 0.029(2) 0.033(2) 0.028(2) -0.0084(18) -0.0037(17) -0.0069(18)
Cl6 0.0598(8) 0.0512(8) 0.0392(6) -0.0120(6) -0.0109(6) 0.0075(6)
C7 0.028(2) 0.030(2) 0.0192(18) -0.0037(16) -0.0024(15) -0.0085(17)
C8 0.0246(19) 0.032(2) 0.0185(18) -0.0035(16) -0.0037(15) -0.0076(17)
C9 0.027(2) 0.029(2) 0.0180(18) -0.0017(16) -0.0038(15) -0.0048(16)
C10 0.032(2) 0.029(2) 0.029(2) -0.0059(17) -0.0063(17) -0.0043(18)
C11 0.029(2) 0.027(2) 0.0196(18) -0.0030(16) -0.0047(15) -0.0084(16)
C12 0.0223(19) 0.029(2) 0.0215(18) -0.0052(16) -0.0022(15) -0.0052(16)
C13 0.0260(19) 0.024(2) 0.0242(19) -0.0052(15) -0.0088(15) -0.0046(16)
C14 0.026(2) 0.028(2) 0.026(2) -0.0053(16) -0.0077(16) -0.0049(16)
C15 0.031(2) 0.026(2) 0.030(2) -0.0003(17) -0.0067(17) -0.0084(17)
C17 0.032(2) 0.037(2) 0.023(2) -0.0113(18) -0.0027(16) -0.0099(18)
C16 0.035(2) 0.028(2) 0.034(2) -0.0111(18) -0.0053(18) -0.0083(18)
C18 0.0215(19) 0.032(2) 0.027(2) -0.0066(17) -0.0068(15) -0.0043(16)
C19 0.033(2) 0.030(2) 0.024(2) -0.0019(17) -0.0049(16) -0.0082(18)
C20 0.053(3) 0.057(3) 0.050(3) 0.017(3) -0.026(2) -0.024(3)
C21 0.033(3) 0.049(3) 0.062(3) 0.013(3) -0.005(2) -0.013(2)
C22 0.036(2) 0.030(2) 0.026(2) -0.0036(17) -0.0038(17) -0.0075(18)
C23 0.034(2) 0.044(3) 0.028(2) 0.0017(19) -0.0011(18) -0.005(2)
C24 0.041(2) 0.043(3) 0.027(2) -0.0014(19) -0.0087(18) -0.008(2)
C25 0.0249(19) 0.026(2) 0.031(2) -0.0087(17) -0.0088(16) -0.0038(16)
C26 0.032(2) 0.027(2) 0.038(2) -0.0086(18) -0.0057(18) -0.0093(18)
C27 0.039(3) 0.028(2) 0.052(3) -0.007(2) -0.003(2) -0.008(2)
C28 0.042(3) 0.031(3) 0.060(3) -0.020(2) -0.008(2) -0.006(2)
C29 0.036(2) 0.038(3) 0.038(2) -0.017(2) -0.0068(19) -0.001(2)
C30 0.027(2) 0.034(2) 0.030(2) -0.0092(18) -0.0099(17) -0.0020(17)
C31 0.036(2) 0.041(3) 0.028(2) -0.0064(19) -0.0064(18) 0.001(2)
C32 0.048(3) 0.065(4) 0.040(3) -0.003(2) -0.002(2) -0.024(3)
C33 0.058(3) 0.062(4) 0.030(2) -0.012(2) -0.006(2) 0.004(3)
C34 0.041(3) 0.032(2) 0.036(2) -0.0044(19) 0.0014(19) -0.009(2)
C35 0.036(3) 0.064(4) 0.053(3) 0.010(3) -0.002(2) -0.004(2)
C36 0.041(3) 0.043(3) 0.042(3) -0.001(2) -0.010(2) -0.012(2)
C37 0.032(2) 0.024(2) 0.042(2) -0.0010(18) -0.0136(18) -0.0060(17)
C38 0.028(2) 0.030(2) 0.039(2) -0.0011(19) -0.0107(18) -0.0090(18)
C39 0.027(2) 0.026(2) 0.0225(19) -0.0033(16) -0.0040(15) -0.0040(16)
C40 0.027(2) 0.027(2) 0.031(2) -0.0026(17) -0.0084(16) -0.0037(17)
C41 0.030(2) 0.025(2) 0.030(2) -0.0051(17) -0.0065(17) -0.0075(17)
C42 0.036(2) 0.039(3) 0.040(2) 0.002(2) -0.0177(19) -0.013(2)
C43 0.034(2) 0.034(3) 0.044(3) 0.005(2) -0.017(2) -0.0064(19)
C44 0.039(3) 0.051(3) 0.051(3) -0.010(2) -0.013(2) -0.007(2)
C45 0.039(3) 0.046(3) 0.042(3) -0.013(2) -0.011(2) -0.005(2)
C46 0.047(3) 0.048(3) 0.034(2) -0.006(2) -0.004(2) -0.007(2)

loop_
_atom_type_symbol
_atom_type_description
_atom_type_scat_dispersion_real
_atom_type_scat_dispersion_imag
_atom_type_scat_source
C C 0.0033 0.0016 'International Tables Vol C Tables 4.2.6.8 and 6.1.1.4'
H H 0.0000 0.0000 'International Tables Vol C Tables 4.2.6.8 and 6.1.1.4'
B B 0.0013 0.0007 'International Tables Vol C Tables 4.2.6.8 and 6.1.1.4'
N N 0.0061 0.0033 'International Tables Vol C Tables 4.2.6.8 and 6.1.1.4'
Cl Cl 0.1484 0.1585 'International Tables Vol C Tables 4.2.6.8 and 6.1.1.4'
Br Br -0.2901 2.4595 'International Tables Vol C Tables 4.2.6.8 and 6.1.1.4'

loop_
_geom_angle_atom_site_label_1
_geom_angle_atom_site_label_2
_geom_angle_atom_site_label_3
_geom_angle
_geom_angle_site_symmetry_1
_geom_angle_site_symmetry_3
_geom_angle_publ_flag
C11 N1 B1 105.9(3) . . ?
C11 N1 C13 120.8(3) . . ?
B1 N1 C13 132.5(3) . . ?
N2 B1 N1 108.1(3) . . ?
N2 B1 N3 127.3(4) . . ?
N1 B1 N3 124.6(3) . . ?
C2 C1 C10 123.3(4) . . ?
C2 C1 H1 118.3 . . ?
C10 C1 H1 118.3 . . ?
C1 C2 C3 119.8(4) . . ?
C1 C2 H2 120.1 . . ?
C3 C2 H2 120.1 . . ?
C12 N2 B1 106.1(3) . . ?
C12 N2 C25 123.6(3) . . ?
B1 N2 C25 130.1(3) . . ?
C37 N3 C41 116.8(3) . . ?
C37 N3 B1 121.3(4) . . ?
C41 N3 B1 122.0(3) . . ?
C8 C3 C2 116.6(4) . . ?
C8 C3 C4 115.9(4) . . ?
C2 C3 C4 127.5(4) . . ?
C5 C4 C3 120.0(4) . . ?
C5 C4 H4 120.0 . . ?
C3 C4 H4 120.0 . . ?
C39 N4 C43 120.8(3) . . ?
C39 N4 C42 121.6(4) . . ?
C43 N4 C42 117.5(3) . . ?
C4 C5 C6 123.1(4) . . ?
C4 C5 H5 118.4 . . ?
C6 C5 H5 118.4 . . ?
C7 C6 C5 118.5(4) . . ?
C7 C6 H6 120.7 . . ?
C5 C6 H6 120.7 . . ?
C6 C7 C8 118.3(4) . . ?
C6 C7 C12 137.9(4) . . ?
C8 C7 C12 103.8(3) . . ?
C3 C8 C7 124.1(4) . . ?
C3 C8 C9 123.7(4) . . ?
C7 C8 C9 112.1(3) . . ?
C10 C9 C8 118.3(4) . . ?
C10 C9 C11 138.2(4) . . ?
C8 C9 C11 103.5(3) . . ?
C9 C10 C1 118.2(4) . . ?
C9 C10 H10 120.9 . . ?
C1 C10 H10 120.9 . . ?
C12 C11 N1 110.1(3) . . ?
C12 C11 C9 111.4(3) . . ?
N1 C11 C9 138.5(4) . . ?
C11 C12 N2 109.8(3) . . ?
C11 C12 C7 109.1(3) . . ?
N2 C12 C7 141.1(4) . . ?
C14 C13 C18 123.2(3) . . ?
C14 C13 N1 119.1(3) . . ?
C18 C13 N1 117.7(3) . . ?
C13 C14 C15 117.5(3) . . ?
C13 C14 C22 122.4(3) . . ?
C15 C14 C22 120.1(4) . . ?
C16 C15 C14 120.8(4) . . ?
C16 C15 H15 119.6 . . ?
C14 C15 H15 119.6 . . ?
C16 C17 C18 121.0(4) . . ?
C16 C17 H17 119.5 . . ?
C18 C17 H17 119.5 . . ?
C17 C16 C15 120.7(4) . . ?
C17 C16 H16 119.7 . . ?
C15 C16 H16 119.7 . . ?
C13 C18 C17 116.8(4) . . ?
C13 C18 C19 122.3(3) . . ?
C17 C18 C19 120.8(3) . . ?
C18 C19 C21 109.9(4) . . ?
C18 C19 C20 112.7(3) . . ?
C21 C19 C20 111.7(4) . . ?
C18 C19 H19 107.4 . . ?
C21 C19 H19 107.4 . . ?
C20 C19 H19 107.4 . . ?
C19 C20 H20A 109.5 . . ?
C19 C20 H20B 109.5 . . ?
H20A C20 H20B 109.5 . . ?
C19 C20 H20C 109.5 . . ?
H20A C20 H20C 109.5 . . ?
H20B C20 H20C 109.5 . . ?
C19 C21 H21A 109.5 . . ?
C19 C21 H21B 109.5 . . ?
H21A C21 H21B 109.5 . . ?
C19 C21 H21C 109.5 . . ?
H21A C21 H21C 109.5 . . ?
H21B C21 H21C 109.5 . . ?
C24 C22 C14 111.2(4) . . ?
C24 C22 C23 109.0(4) . . ?
C14 C22 C23 112.0(3) . . ?
C24 C22 H22 108.2 . . ?
C14 C22 H22 108.2 . . ?
C23 C22 H22 108.2 . . ?
C22 C23 H23A 109.5 . . ?
C22 C23 H23B 109.5 . . ?
H23A C23 H23B 109.5 . . ?
C22 C23 H23C 109.5 . . ?
H23A C23 H23C 109.5 . . ?
H23B C23 H23C 109.5 . . ?
C22 C24 H24A 109.5 . . ?
C22 C24 H24B 109.5 . . ?
H24A C24 H24B 109.5 . . ?
C22 C24 H24C 109.5 . . ?
H24A C24 H24C 109.5 . . ?
H24B C24 H24C 109.5 . . ?
C26 C25 C30 122.4(4) . . ?
C26 C25 N2 119.2(3) . . ?
C30 C25 N2 118.3(4) . . ?
C25 C26 C27 117.8(4) . . ?
C25 C26 C34 122.6(4) . . ?
C27 C26 C34 119.7(4) . . ?
C26 C27 C28 120.9(4) . . ?
C26 C27 H27 119.5 . . ?
C28 C27 H27 119.5 . . ?
C29 C28 C27 120.0(4) . . ?
C29 C28 H28 120.0 . . ?
C27 C28 H28 120.0 . . ?
C28 C29 C30 121.8(4) . . ?
C28 C29 H29 119.1 . . ?
C30 C29 H29 119.1 . . ?
C29 C30 C25 117.1(4) . . ?
C29 C30 C31 120.7(4) . . ?
C25 C30 C31 122.2(4) . . ?
C30 C31 C32 110.9(4) . . ?
C30 C31 C33 112.5(4) . . ?
C32 C31 C33 109.6(4) . . ?
C30 C31 H31 107.9 . . ?
C32 C31 H31 107.9 . . ?
C33 C31 H31 107.9 . . ?
C31 C32 H32A 109.5 . . ?
C31 C32 H32B 109.5 . . ?
H32A C32 H32B 109.5 . . ?
C31 C32 H32C 109.5 . . ?
H32A C32 H32C 109.5 . . ?
H32B C32 H32C 109.5 . . ?
C31 C33 H33A 109.5 . . ?
C31 C33 H33B 109.5 . . ?
H33A C33 H33B 109.5 . . ?
C31 C33 H33C 109.5 . . ?
H33A C33 H33C 109.5 . . ?
H33B C33 H33C 109.5 . . ?
C35 C34 C26 110.7(4) . . ?
C35 C34 C36 109.4(4) . . ?
C26 C34 C36 113.4(4) . . ?
C35 C34 H34 107.7 . . ?
C26 C34 H34 107.7 . . ?
C36 C34 H34 107.7 . . ?
C34 C35 H35A 109.5 . . ?
C34 C35 H35B 109.5 . . ?
H35A C35 H35B 109.5 . . ?
C34 C35 H35C 109.5 . . ?
H35A C35 H35C 109.5 . . ?
H35B C35 H35C 109.5 . . ?
C34 C36 H36A 109.5 . . ?
C34 C36 H36B 109.5 . . ?
H36A C36 H36B 109.5 . . ?
C34 C36 H36C 109.5 . . ?
H36A C36 H36C 109.5 . . ?
H36B C36 H36C 109.5 . . ?
C38 C37 N3 122.9(4) . . ?
C38 C37 H37 118.5 . . ?
N3 C37 H37 118.5 . . ?
C37 C38 C39 121.2(4) . . ?
C37 C38 H38 119.4 . . ?
C39 C38 H38 119.4 . . ?
N4 C39 C38 123.3(4) . . ?
N4 C39 C40 121.6(4) . . ?
C38 C39 C40 115.1(4) . . ?
C41 C40 C39 120.4(4) . . ?
C41 C40 H40 119.8 . . ?
C39 C40 H40 119.8 . . ?
C40 C41 N3 123.6(4) . . ?
C40 C41 H41 118.2 . . ?
N3 C41 H41 118.2 . . ?
N4 C42 H42A 109.5 . . ?
N4 C42 H42B 109.5 . . ?
H42A C42 H42B 109.5 . . ?
N4 C42 H42C 109.5 . . ?
H42A C42 H42C 109.5 . . ?
H42B C42 H42C 109.5 . . ?
N4 C43 H43A 109.5 . . ?
N4 C43 H43B 109.5 . . ?
H43A C43 H43B 109.5 . . ?
N4 C43 H43C 109.5 . . ?
H43A C43 H43C 109.5 . . ?
H43B C43 H43C 109.5 . . ?
Cl2 C44 Cl1 112.2(3) . . ?
Cl2 C44 H44A 109.2 . . ?
Cl1 C44 H44A 109.2 . . ?
Cl2 C44 H44B 109.2 . . ?
Cl1 C44 H44B 109.2 . . ?
H44A C44 H44B 107.9 . . ?
Cl4 C45 Cl3 112.5(3) . . ?
Cl4 C45 H45A 109.1 . . ?
Cl3 C45 H45A 109.1 . . ?
Cl4 C45 H45B 109.1 . . ?
Cl3 C45 H45B 109.1 . . ?
H45A C45 H45B 107.8 . . ?
Cl5 C46 Cl6 111.4(3) . . ?
Cl5 C46 H46A 109.3 . . ?
Cl6 C46 H46A 109.3 . . ?
Cl5 C46 H46B 109.3 . . ?
Cl6 C46 H46B 109.3 . . ?
H46A C46 H46B 108.0 . . ?

loop_
_geom_bond_atom_site_label_1
_geom_bond_atom_site_label_2
_geom_bond_distance
_geom_bond_site_symmetry_2
_geom_bond_publ_flag
N1 C11 1.395(5) . ?
N1 B1 1.431(6) . ?
N1 C13 1.448(5) . ?
B1 N2 1.430(5) . ?
B1 N3 1.472(5) . ?
Cl1 C44 1.768(5) . ?
C1 C2 1.377(6) . ?
C1 C10 1.411(6) . ?
C1 H1 0.9500 . ?
C2 C3 1.420(6) . ?
C2 H2 0.9500 . ?
Cl2 C44 1.762(5) . ?
N2 C12 1.394(5) . ?
N2 C25 1.456(5) . ?
Cl3 C45 1.760(5) . ?
N3 C37 1.372(5) . ?
N3 C41 1.373(5) . ?
C3 C8 1.386(6) . ?
C3 C4 1.430(6) . ?
C4 C5 1.369(6) . ?
C4 H4 0.9500 . ?
Cl4 C45 1.737(5) . ?
N4 C39 1.317(5) . ?
N4 C43 1.468(6) . ?
N4 C42 1.469(5) . ?
Cl5 C46 1.760(5) . ?
C5 C6 1.416(6) . ?
C5 H5 0.9500 . ?
C6 C7 1.364(5) . ?
C6 H6 0.9500 . ?
Cl6 C46 1.770(5) . ?
C7 C8 1.434(6) . ?
C7 C12 1.478(5) . ?
C8 C9 1.435(5) . ?
C9 C10 1.377(6) . ?
C9 C11 1.455(6) . ?
C10 H10 0.9500 . ?
C11 C12 1.365(5) . ?
C13 C14 1.396(6) . ?
C13 C18 1.408(5) . ?
C14 C15 1.399(6) . ?
C14 C22 1.526(5) . ?
C15 C16 1.380(6) . ?
C15 H15 0.9500 . ?
C17 C16 1.389(6) . ?
C17 C18 1.401(6) . ?
C17 H17 0.9500 . ?
C16 H16 0.9500 . ?
C18 C19 1.518(6) . ?
C19 C21 1.518(6) . ?
C19 C20 1.529(6) . ?
C19 H19 1.0000 . ?
C20 H20A 0.9800 . ?
C20 H20B 0.9800 . ?
C20 H20C 0.9800 . ?
C21 H21A 0.9800 . ?
C21 H21B 0.9800 . ?
C21 H21C 0.9800 . ?
C22 C24 1.521(6) . ?
C22 C23 1.536(6) . ?
C22 H22 1.0000 . ?
C23 H23A 0.9800 . ?
C23 H23B 0.9800 . ?
C23 H23C 0.9800 . ?
C24 H24A 0.9800 . ?
C24 H24B 0.9800 . ?
C24 H24C 0.9800 . ?
C25 C26 1.402(6) . ?
C25 C30 1.409(6) . ?
C26 C27 1.401(6) . ?
C26 C34 1.526(6) . ?
C27 C28 1.388(7) . ?
C27 H27 0.9500 . ?
C28 C29 1.381(7) . ?
C28 H28 0.9500 . ?
C29 C30 1.397(6) . ?
C29 H29 0.9500 . ?
C30 C31 1.509(6) . ?
C31 C32 1.534(7) . ?
C31 C33 1.550(6) . ?
C31 H31 1.0000 . ?
C32 H32A 0.9800 . ?
C32 H32B 0.9800 . ?
C32 H32C 0.9800 . ?
C33 H33A 0.9800 . ?
C33 H33B 0.9800 . ?
C33 H33C 0.9800 . ?
C34 C35 1.517(7) . ?
C34 C36 1.533(7) . ?
C34 H34 1.0000 . ?
C35 H35A 0.9800 . ?
C35 H35B 0.9800 . ?
C35 H35C 0.9800 . ?
C36 H36A 0.9800 . ?
C36 H36B 0.9800 . ?
C36 H36C 0.9800 . ?
C37 C38 1.354(6) . ?
C37 H37 0.9500 . ?
C38 C39 1.423(6) . ?
C38 H38 0.9500 . ?
C39 C40 1.437(5) . ?
C40 C41 1.349(6) . ?
C40 H40 0.9500 . ?
C41 H41 0.9500 . ?
C42 H42A 0.9800 . ?
C42 H42B 0.9800 . ?
C42 H42C 0.9800 . ?
C43 H43A 0.9800 . ?
C43 H43B 0.9800 . ?
C43 H43C 0.9800 . ?
C44 H44A 0.9900 . ?
C44 H44B 0.9900 . ?
C45 H45A 0.9900 . ?
C45 H45B 0.9900 . ?
C46 H46A 0.9900 . ?
C46 H46B 0.9900 . ?
